data_7116032
loop_
_publ_author_name
'Amineh Aghabali'
'Marilyn M. Olmstead'
'Alan L. Balch'

_publ_section_title
;
 Zipping up fullerenes into polymers using rhodium(II) acetate dimer and
 N(CH2CH2)2NC60 as building blocks
;
_journal_name_full Chem.Commun.
_journal_page_first 15152
_journal_paper_doi 10.1039/C4cc06995A
_journal_volume 50
_journal_year 2014
_chemical_formula_moiety 'C36 H10 N O4 Rh, C S2'
_chemical_formula_sum 'C37 H10 N O4 Rh S2'
_chemical_formula_weight 699.49
_chemical_name_common {Rh2(O2CCH3)4N(CH2CH2)2NC60}n.2nCS2
_chemical_name_systematic (1)
_space_group_crystal_system orthorhombic
_space_group_IT_number 62
_space_group_name_Hall '-P 2ac 2n'
_space_group_name_H-M_alt 'P n m a'
_symmetry_space_group_name_Hall '-P 2ac 2n'
_symmetry_space_group_name_H-M 'P n m a'
_atom_sites_solution_hydrogens geom
_atom_sites_solution_primary direct
_atom_sites_solution_secondary difmap
_audit_creation_method SHELXL-2014
_cell_angle_alpha 90
_cell_angle_beta 90
_cell_angle_gamma 90
_cell_formula_units_Z 8
_cell_length_a 15.7899(14)
_cell_length_b 19.3598(17)
_cell_length_c 15.8920(14)
_cell_measurement_reflns_used 9507
_cell_measurement_temperature 90(2)
_cell_measurement_theta_max 33.36
_cell_measurement_theta_min 2.77
_cell_volume 4858.0(7)
_computing_cell_refinement 'SAINT (Bruker, 2013)'
_computing_data_collection 'Apex2 (Bruker, 2013)'
_computing_data_reduction 'SAINT (Bruker, 2013)'
_computing_publication_material 'SHELXL-2014 (Sheldrick, 2014)'
_computing_structure_refinement 'SHELXL-2014 (Sheldrick, 2014)'
_computing_structure_solution 'SHELXT (Sheldrick, 2013)'
_diffrn_ambient_temperature 90(2)
_diffrn_measured_fraction_theta_full 0.999
_diffrn_measured_fraction_theta_max 0.999
_diffrn_measurement_device_type 'Bruker APEX-II CCD'
_diffrn_measurement_method '\f and \w scans'
_diffrn_radiation_type MoK\a
_diffrn_radiation_wavelength 0.71073
_diffrn_reflns_av_R_equivalents 0.0162
_diffrn_reflns_av_unetI/netI 0.0080
_diffrn_reflns_Laue_measured_fraction_full 0.999
_diffrn_reflns_Laue_measured_fraction_max 0.999
_diffrn_reflns_limit_h_max 19
_diffrn_reflns_limit_h_min -19
_diffrn_reflns_limit_k_max 23
_diffrn_reflns_limit_k_min -23
_diffrn_reflns_limit_l_max 19
_diffrn_reflns_limit_l_min -19
_diffrn_reflns_number 45943
_diffrn_reflns_point_group_measured_fraction_full 0.999
_diffrn_reflns_point_group_measured_fraction_max 0.999
_diffrn_reflns_theta_full 25.242
_diffrn_reflns_theta_max 25.680
_diffrn_reflns_theta_min 2.563
_diffrn_source 'fine-focus sealed tube'
_exptl_absorpt_coefficient_mu 0.928
_exptl_absorpt_correction_T_max 0.7466
_exptl_absorpt_correction_T_min 0.6494
_exptl_absorpt_correction_type multi-scan
_exptl_absorpt_process_details 'SADABS (Sheldrick, 2012)'
_exptl_crystal_colour black
_exptl_crystal_density_diffrn 1.913
_exptl_crystal_description block
_exptl_crystal_F_000 2784
_exptl_crystal_size_max 0.490
_exptl_crystal_size_mid 0.315
_exptl_crystal_size_min 0.280
_refine_diff_density_max 0.663
_refine_diff_density_min -0.687
_refine_diff_density_rms 0.112
_refine_ls_extinction_method none
_refine_ls_goodness_of_fit_ref 1.092
_refine_ls_hydrogen_treatment constr
_refine_ls_matrix_type full
_refine_ls_number_parameters 414
_refine_ls_number_reflns 4762
_refine_ls_number_restraints 192
_refine_ls_restrained_S_all 1.135
_refine_ls_R_factor_all 0.0277
_refine_ls_R_factor_gt 0.0274
_refine_ls_shift/su_max 0.001
_refine_ls_shift/su_mean 0.000
_refine_ls_structure_factor_coef Fsqd
_refine_ls_weighting_details 'w=1/[\s^2^(Fo^2^)+(0.0362P)^2^+9.2202P] where P=(Fo^2^+2Fc^2^)/3'
_refine_ls_weighting_scheme calc
_refine_ls_wR_factor_gt 0.0726
_refine_ls_wR_factor_ref 0.0729
_reflns_Friedel_coverage 0.000
_reflns_number_gt 4681
_reflns_number_total 4762
_reflns_threshold_expression 'I > 2\s(I)'
_cod_data_source_file c4cc06995a2.cif
_cod_data_source_block (1)
_cod_database_code 7116032
_shelx_space_group_comment
;
The symmetry employed for this shelxl refinement is uniquely defined
by the following loop, which should always be used as a source of
symmetry information in preference to the above space-group names.
They are only intended as comments.
;
_shelx_estimated_absorpt_t_min 0.659
_shelx_estimated_absorpt_t_max 0.781

loop_
_space_group_symop_operation_xyz
'x, y, z'
'-x+1/2, -y, z+1/2'
'-x, y+1/2, -z'
'x+1/2, -y+1/2, -z+1/2'
'-x, -y, -z'
'x-1/2, y, -z-1/2'
'x, -y-1/2, z'
'-x-1/2, y-1/2, z-1/2'

loop_
_atom_site_label
_atom_site_type_symbol
_atom_site_fract_x
_atom_site_fract_y
_atom_site_fract_z
_atom_site_U_iso_or_equiv
_atom_site_adp_type
_atom_site_occupancy
_atom_site_site_symmetry_order
_atom_site_calc_flag
_atom_site_refinement_flags_posn
_atom_site_refinement_flags_adp
_atom_site_refinement_flags_occupancy
C1 C 0.85134(13) 0.29206(11) 0.00412(13) 0.0106(4) Uani 1 1 d . U .
C2 C 0.79091(13) 0.32390(12) 0.06902(15) 0.0163(4) Uani 1 1 d . U .
C3 C 0.75229(14) 0.28792(13) 0.13241(14) 0.0199(5) Uani 1 1 d . U .
C4 C 0.67155(16) 0.31037(15) 0.16567(16) 0.0275(6) Uani 1 1 d . U .
C5 C 0.6225(2) 0.2500 0.1862(2) 0.0303(9) Uani 1 2 d S TU P
C6 C 0.5345(2) 0.2500 0.1739(3) 0.0314(9) Uani 1 2 d S TU P
C7 C 0.49394(16) 0.31006(15) 0.13879(19) 0.0312(6) Uani 1 1 d . U .
C8 C 0.42780(15) 0.28720(14) 0.08136(19) 0.0288(6) Uani 1 1 d . U .
C9 C 0.41206(15) 0.32316(14) 0.0077(2) 0.0287(6) Uani 1 1 d . U .
C10 C 0.39613(15) 0.28587(14) -0.0704(2) 0.0320(6) Uani 1 1 d . U .
C11 C 0.43580(17) 0.32416(17) -0.1375(2) 0.0381(7) Uani 1 1 d . U .
C12 C 0.47392(18) 0.2879(2) -0.2029(2) 0.0468(9) Uani 1 1 d . U .
C13 C 0.5552(2) 0.3115(2) -0.2359(2) 0.0521(10) Uani 1 1 d . U .
C14 C 0.6038(3) 0.2500 -0.2566(3) 0.0528(14) Uani 1 2 d S TU P
C15 C 0.6923(3) 0.2500 -0.2410(2) 0.0450(12) Uani 1 2 d S TU P
C16 C 0.73219(17) 0.3109(2) -0.20626(17) 0.0409(8) Uani 1 1 d . U .
C17 C 0.79900(15) 0.28801(15) -0.14917(15) 0.0265(6) Uani 1 1 d . U .
C18 C 0.81482(13) 0.32397(12) -0.07691(15) 0.0187(5) Uani 1 1 d . U .
C19 C 0.76318(14) 0.38235(12) -0.05572(19) 0.0263(6) Uani 1 1 d . U .
C20 C 0.74835(15) 0.38210(12) 0.03295(19) 0.0245(5) Uani 1 1 d . U .
C21 C 0.67116(16) 0.40540(13) 0.0659(2) 0.0313(6) Uani 1 1 d . U .
C22 C 0.63233(16) 0.36804(15) 0.13319(19) 0.0306(6) Uani 1 1 d . U .
C23 C 0.54131(17) 0.36810(15) 0.1196(2) 0.0326(7) Uani 1 1 d . U .
C24 C 0.52476(16) 0.40580(14) 0.0439(2) 0.0343(7) Uani 1 1 d . U .
C25 C 0.46123(17) 0.38423(14) -0.0117(2) 0.0318(7) Uani 1 1 d . U .
C26 C 0.47590(16) 0.38471(15) -0.1006(2) 0.0393(8) Uani 1 1 d . U .
C27 C 0.55397(18) 0.40736(17) -0.1331(2) 0.0430(8) Uani 1 1 d . U .
C28 C 0.59304(19) 0.3697(2) -0.2022(2) 0.0495(10) Uani 1 1 d . U .
C29 C 0.68495(18) 0.36974(19) -0.1867(2) 0.0439(9) Uani 1 1 d . U .
C30 C 0.70057(17) 0.40626(15) -0.1106(2) 0.0374(8) Uani 1 1 d . U .
C31 C 0.61923(17) 0.43014(14) -0.0754(3) 0.0401(8) Uani 1 1 d . U .
C32 C 0.60545(18) 0.42929(14) 0.0098(2) 0.0358(8) Uani 1 1 d . U .
C33 C 0.97314(14) 0.29010(11) 0.09850(14) 0.0146(4) Uani 1 1 d . . .
H33A H 0.9373 0.3071 0.1453 0.017 Uiso 1 1 calc R U .
H33B H 1.0315 0.3071 0.1077 0.017 Uiso 1 1 calc R U .
C34 C 0.99380(14) 0.28958(11) -0.05207(15) 0.0149(4) Uani 1 1 d . . .
H34A H 1.0526 0.3065 -0.0455 0.018 Uiso 1 1 calc R U .
H34B H 0.9720 0.3065 -0.1067 0.018 Uiso 1 1 calc R U .
C35 C 1.06096(13) 0.50333(11) 0.15224(14) 0.0129(4) Uani 1 1 d . . .
C36 C 1.09879(15) 0.50650(12) 0.23875(14) 0.0180(5) Uani 1 1 d . . .
H36A H 1.1195 0.5534 0.2497 0.027 Uiso 1 1 calc R U .
H36B H 1.1460 0.4738 0.2426 0.027 Uiso 1 1 calc R U .
H36C H 1.0556 0.4944 0.2805 0.027 Uiso 1 1 calc R U .
C37 C 1.14541(13) 0.45783(11) -0.05969(14) 0.0128(4) Uani 1 1 d . . .
C38 C 1.22853(14) 0.43319(11) -0.09538(16) 0.0176(5) Uani 1 1 d . . .
H38A H 1.2385 0.4554 -0.1499 0.026 Uiso 1 1 calc R U .
H38B H 1.2266 0.3830 -0.1029 0.026 Uiso 1 1 calc R U .
H38C H 1.2745 0.4451 -0.0566 0.026 Uiso 1 1 calc R U .
C39 C 1.20963(18) 0.59872(16) -0.31744(17) 0.0322(6) Uani 1 1 d . . .
N1 N 0.94039(11) 0.31756(9) 0.01736(11) 0.0113(4) Uani 1 1 d . . .
O1 O 1.02706(10) 0.44686(8) 0.12980(11) 0.0148(3) Uani 1 1 d . . .
O2 O 1.06655(10) 0.55777(7) 0.10858(10) 0.0138(3) Uani 1 1 d . . .
O3 O 1.09447(9) 0.41222(8) -0.03325(10) 0.0151(3) Uani 1 1 d . . .
O4 O 1.13257(9) 0.52226(8) -0.05820(10) 0.0142(3) Uani 1 1 d . . .
Rh1 Rh 0.97830(2) 0.44093(2) 0.01070(2) 0.00960(7) Uani 1 1 d . . .
S1 S 1.14443(5) 0.56948(4) -0.25424(5) 0.03054(16) Uani 1 1 d . . .
S2 S 1.27667(5) 0.62893(6) -0.37873(5) 0.0517(3) Uani 1 1 d . . .

loop_
_atom_site_aniso_label
_atom_site_aniso_U_11
_atom_site_aniso_U_22
_atom_site_aniso_U_33
_atom_site_aniso_U_23
_atom_site_aniso_U_13
_atom_site_aniso_U_12
C1 0.0098(10) 0.0063(10) 0.0158(10) 0.0010(7) 0.0002(8) -0.0009(8)
C2 0.0098(10) 0.0126(10) 0.0264(12) -0.0103(9) -0.0010(9) -0.0013(8)
C3 0.0132(10) 0.0308(13) 0.0157(11) -0.0102(10) -0.0014(9) -0.0001(10)
C4 0.0185(12) 0.0429(16) 0.0213(12) -0.0166(11) 0.0044(10) -0.0004(11)
C5 0.0223(18) 0.052(2) 0.0169(16) 0.000 0.0067(14) 0.000
C6 0.0191(17) 0.049(2) 0.0265(19) 0.000 0.0124(15) 0.000
C7 0.0154(11) 0.0405(16) 0.0378(15) -0.0142(13) 0.0110(11) 0.0040(12)
C8 0.0096(11) 0.0277(14) 0.0492(16) -0.0047(13) 0.0079(11) 0.0034(10)
C9 0.0070(10) 0.0192(12) 0.0598(18) -0.0026(12) 0.0008(11) 0.0031(9)
C10 0.0088(11) 0.0298(14) 0.0573(18) 0.0057(13) -0.0089(11) 0.0029(10)
C11 0.0149(12) 0.0489(17) 0.0506(18) 0.0154(15) -0.0145(12) 0.0063(12)
C12 0.0225(14) 0.079(2) 0.0392(17) 0.0185(17) -0.0223(12) -0.0029(14)
C13 0.0296(15) 0.099(3) 0.0275(15) 0.0238(17) -0.0134(13) 0.0064(18)
C14 0.035(2) 0.108(4) 0.0154(18) 0.000 -0.0102(17) 0.000
C15 0.028(2) 0.095(4) 0.0121(17) 0.000 -0.0045(15) 0.000
C16 0.0232(13) 0.080(2) 0.0191(13) 0.0249(14) 0.0013(11) -0.0045(15)
C17 0.0149(11) 0.0494(16) 0.0153(11) 0.0111(11) 0.0032(9) -0.0012(11)
C18 0.0096(10) 0.0193(11) 0.0270(12) 0.0140(10) -0.0004(9) -0.0040(9)
C19 0.0115(11) 0.0128(11) 0.0547(17) 0.0164(11) -0.0022(11) -0.0035(9)
C20 0.0113(10) 0.0085(10) 0.0536(16) -0.0065(11) -0.0020(11) -0.0023(9)
C21 0.0166(12) 0.0121(11) 0.0653(19) -0.0163(12) -0.0030(12) 0.0018(9)
C22 0.0163(12) 0.0309(14) 0.0446(16) -0.0262(13) 0.0035(11) 0.0010(10)
C23 0.0176(12) 0.0275(14) 0.0528(18) -0.0214(13) 0.0061(12) 0.0061(11)
C24 0.0144(12) 0.0144(12) 0.074(2) -0.0124(14) 0.0038(13) 0.0048(9)
C25 0.0135(11) 0.0170(13) 0.065(2) 0.0054(12) -0.0009(12) 0.0066(10)
C26 0.0134(12) 0.0283(14) 0.076(2) 0.0242(15) -0.0135(13) 0.0054(10)
C27 0.0209(13) 0.0400(17) 0.068(2) 0.0370(16) -0.0068(14) 0.0061(12)
C28 0.0255(14) 0.074(2) 0.0492(19) 0.0483(18) -0.0123(14) -0.0018(15)
C29 0.0232(14) 0.065(2) 0.0439(17) 0.0441(17) -0.0013(12) 0.0018(14)
C30 0.0185(12) 0.0270(14) 0.067(2) 0.0339(14) -0.0043(13) -0.0023(11)
C31 0.0152(12) 0.0161(12) 0.089(3) 0.0263(15) -0.0074(14) 0.0013(10)
C32 0.0161(13) 0.0082(11) 0.083(2) 0.0001(13) -0.0015(14) 0.0028(10)
C33 0.0149(10) 0.0101(11) 0.0187(11) -0.0004(9) -0.0034(8) -0.0009(8)
C34 0.0126(10) 0.0105(11) 0.0215(11) 0.0001(9) 0.0059(9) -0.0002(8)
C35 0.0095(9) 0.0125(10) 0.0168(10) 0.0001(8) 0.0034(8) 0.0024(8)
C36 0.0207(11) 0.0162(11) 0.0171(11) 0.0005(9) -0.0029(9) 0.0016(9)
C37 0.0124(10) 0.0114(10) 0.0146(10) -0.0006(8) -0.0014(8) 0.0001(8)
C38 0.0131(11) 0.0130(10) 0.0267(12) -0.0016(9) 0.0045(9) 0.0005(8)
C39 0.0295(14) 0.0413(16) 0.0257(13) -0.0074(12) -0.0133(11) 0.0195(12)
N1 0.0088(8) 0.0077(9) 0.0175(9) -0.0002(7) 0.0001(7) -0.0005(7)
O1 0.0166(8) 0.0106(7) 0.0173(8) 0.0021(6) -0.0011(6) -0.0008(6)
O2 0.0145(8) 0.0108(7) 0.0160(8) 0.0014(6) 0.0001(6) -0.0012(6)
O3 0.0117(7) 0.0096(7) 0.0239(8) 0.0011(6) 0.0026(6) -0.0005(6)
O4 0.0130(7) 0.0097(7) 0.0198(8) 0.0004(6) 0.0035(6) -0.0007(6)
Rh1 0.00913(11) 0.00600(11) 0.01368(11) 0.00139(6) 0.00098(6) -0.00009(6)
S1 0.0329(4) 0.0281(3) 0.0306(3) -0.0028(3) -0.0042(3) 0.0033(3)
S2 0.0281(4) 0.0974(7) 0.0296(4) 0.0139(4) 0.0037(3) 0.0186(4)

loop_
_atom_type_symbol
_atom_type_description
_atom_type_scat_dispersion_real
_atom_type_scat_dispersion_imag
_atom_type_scat_source
C C 0.0033 0.0016 'International Tables Vol C Tables 4.2.6.8 and 6.1.1.4'
H H 0.0000 0.0000 'International Tables Vol C Tables 4.2.6.8 and 6.1.1.4'
N N 0.0061 0.0033 'International Tables Vol C Tables 4.2.6.8 and 6.1.1.4'
O O 0.0106 0.0060 'International Tables Vol C Tables 4.2.6.8 and 6.1.1.4'
S S 0.1246 0.1234 'International Tables Vol C Tables 4.2.6.8 and 6.1.1.4'
Rh Rh -1.1178 0.9187 'International Tables Vol C Tables 4.2.6.8 and 6.1.1.4'

loop_
_geom_angle_atom_site_label_1
_geom_angle_atom_site_label_2
_geom_angle_atom_site_label_3
_geom_angle
_geom_angle_site_symmetry_1
_geom_angle_site_symmetry_3
N1 C1 C2 110.81(17) . .
N1 C1 C18 109.59(16) . .
C2 C1 C18 99.67(18) . .
N1 C1 C1 109.14(10) . 7_565
C2 C1 C1 113.69(12) . 7_565
C18 C1 C1 113.64(12) . 7_565
C3 C2 C20 119.1(2) . .
C3 C2 C1 124.6(2) . .
C20 C2 C1 109.8(2) . .
C2 C3 C4 120.6(2) . .
C2 C3 C3 120.61(14) . 7_565
C4 C3 C3 107.48(15) . 7_565
C22 C4 C5 120.1(2) . .
C22 C4 C3 120.2(2) . .
C5 C4 C3 108.3(2) . .
C6 C5 C4 120.1(2) . 7_565
C6 C5 C4 120.1(2) . .
C4 C5 C4 108.5(3) 7_565 .
C5 C6 C7 119.66(19) . .
C5 C6 C7 119.66(19) . 7_565
C7 C6 C7 107.7(4) . 7_565
C23 C7 C6 120.0(3) . .
C23 C7 C8 119.8(3) . .
C6 C7 C8 108.5(3) . .
C9 C8 C8 120.20(16) . 7_565
C9 C8 C7 120.4(2) . .
C8 C8 C7 107.69(16) 7_565 .
C8 C9 C25 119.6(3) . .
C8 C9 C10 120.1(3) . .
C25 C9 C10 108.4(3) . .
C10 C10 C11 120.93(18) 7_565 .
C10 C10 C9 119.68(16) 7_565 .
C11 C10 C9 107.5(3) . .
C12 C11 C10 118.7(3) . .
C12 C11 C26 121.3(3) . .
C10 C11 C26 107.7(3) . .
C11 C12 C13 119.3(3) . .
C11 C12 C12 120.3(2) . 7_565
C13 C12 C12 108.3(2) . 7_565
C28 C13 C14 121.7(3) . .
C28 C13 C12 119.7(4) . .
C14 C13 C12 106.7(4) . .
C15 C14 C13 118.7(2) . 7_565
C15 C14 C13 118.7(2) . .
C13 C14 C13 109.9(4) 7_565 .
C14 C15 C16 119.7(2) . .
C14 C15 C16 119.7(2) . 7_565
C16 C15 C16 109.2(3) . 7_565
C29 C16 C15 121.1(3) . .
C29 C16 C17 119.7(3) . .
C15 C16 C17 107.7(3) . .
C18 C17 C16 120.0(3) . .
C18 C17 C17 120.65(15) . 7_565
C16 C17 C17 107.67(19) . 7_565
C17 C18 C19 119.7(2) . .
C17 C18 C1 124.5(2) . .
C19 C18 C1 109.4(2) . .
C30 C19 C20 120.1(2) . .
C30 C19 C18 121.1(3) . .
C20 C19 C18 108.8(2) . .
C21 C20 C19 120.7(3) . .
C21 C20 C2 120.8(3) . .
C19 C20 C2 108.7(2) . .
C20 C21 C22 119.3(2) . .
C20 C21 C32 119.8(3) . .
C22 C21 C32 108.4(2) . .
C4 C22 C21 119.9(2) . .
C4 C22 C23 120.1(3) . .
C21 C22 C23 108.2(3) . .
C7 C23 C24 120.0(3) . .
C7 C23 C22 120.1(3) . .
C24 C23 C22 107.8(3) . .
C25 C24 C23 120.6(3) . .
C25 C24 C32 119.0(3) . .
C23 C24 C32 108.2(2) . .
C24 C25 C26 120.3(3) . .
C24 C25 C9 119.6(3) . .
C26 C25 C9 107.6(3) . .
C27 C26 C25 120.4(3) . .
C27 C26 C11 119.0(3) . .
C25 C26 C11 108.8(3) . .
C26 C27 C31 119.1(3) . .
C26 C27 C28 119.5(3) . .
C31 C27 C28 109.2(3) . .
C13 C28 C27 121.1(3) . .
C13 C28 C29 119.4(4) . .
C27 C28 C29 107.0(3) . .
C16 C29 C30 120.1(3) . .
C16 C29 C28 119.3(4) . .
C30 C29 C28 108.2(3) . .
C19 C30 C29 119.3(3) . .
C19 C30 C31 118.9(3) . .
C29 C30 C31 109.1(3) . .
C32 C31 C27 120.5(3) . .
C32 C31 C30 120.6(3) . .
C27 C31 C30 106.5(3) . .
C31 C32 C21 120.0(3) . .
C31 C32 C24 120.7(3) . .
C21 C32 C24 107.3(3) . .
N1 C33 C33 110.94(11) . 7_565
N1 C33 H33A 109.5 . .
C33 C33 H33A 109.5 7_565 .
N1 C33 H33B 109.5 . .
C33 C33 H33B 109.5 7_565 .
H33A C33 H33B 108.0 . .
N1 C34 C34 111.31(11) . 7_565
N1 C34 H34A 109.4 . .
C34 C34 H34A 109.4 7_565 .
N1 C34 H34B 109.4 . .
C34 C34 H34B 109.4 7_565 .
H34A C34 H34B 108.0 . .
O2 C35 O1 126.4(2) . .
O2 C35 C36 116.15(19) . .
O1 C35 C36 117.44(19) . .
C35 C36 H36A 109.5 . .
C35 C36 H36B 109.5 . .
H36A C36 H36B 109.5 . .
C35 C36 H36C 109.5 . .
H36A C36 H36C 109.5 . .
H36B C36 H36C 109.5 . .
O4 C37 O3 125.5(2) . .
O4 C37 C38 117.32(19) . .
O3 C37 C38 117.21(19) . .
C37 C38 H38A 109.5 . .
C37 C38 H38B 109.5 . .
H38A C38 H38B 109.5 . .
C37 C38 H38C 109.5 . .
H38A C38 H38C 109.5 . .
H38B C38 H38C 109.5 . .
S1 C39 S2 178.3(2) . .
C33 N1 C34 108.37(17) . .
C33 N1 C1 109.20(16) . .
C34 N1 C1 107.81(16) . .
C33 N1 Rh1 107.40(12) . .
C34 N1 Rh1 100.54(12) . .
C1 N1 Rh1 122.60(12) . .
C35 O1 Rh1 117.84(14) . .
C35 O2 Rh1 119.98(14) . 5_765
C37 O3 Rh1 119.65(14) . .
C37 O4 Rh1 119.36(14) . 5_765
O2 Rh1 O4 92.41(6) 5_765 5_765
O2 Rh1 O3 89.85(6) 5_765 .
O4 Rh1 O3 174.76(6) 5_765 .
O2 Rh1 O1 175.74(6) 5_765 .
O4 Rh1 O1 87.76(6) 5_765 .
O3 Rh1 O1 89.64(6) . .
O2 Rh1 Rh1 87.45(4) 5_765 5_765
O4 Rh1 Rh1 87.98(4) 5_765 5_765
O3 Rh1 Rh1 87.40(4) . 5_765
O1 Rh1 Rh1 88.31(4) . 5_765
O2 Rh1 N1 88.13(6) 5_765 .
O4 Rh1 N1 96.57(6) 5_765 .
O3 Rh1 N1 88.23(6) . .
O1 Rh1 N1 96.08(6) . .
Rh1 Rh1 N1 173.78(4) 5_765 .

loop_
_geom_bond_atom_site_label_1
_geom_bond_atom_site_label_2
_geom_bond_distance
_geom_bond_site_symmetry_2
C1 N1 1.505(3) .
C1 C2 1.534(3) .
C1 C18 1.540(3) .
C1 C1 1.629(4) 7_565
C2 C3 1.368(3) .
C2 C20 1.432(3) .
C3 C4 1.447(3) .
C3 C3 1.468(5) 7_565
C4 C22 1.377(4) .
C4 C5 1.440(4) .
C5 C6 1.402(5) .
C5 C4 1.440(4) 7_565
C6 C7 1.440(4) .
C6 C7 1.440(4) 7_565
C7 C23 1.384(4) .
C7 C8 1.456(4) .
C8 C9 1.384(4) .
C8 C8 1.440(5) 7_565
C9 C25 1.448(4) .
C9 C10 1.458(4) .
C10 C10 1.389(6) 7_565
C10 C11 1.442(4) .
C11 C12 1.392(5) .
C11 C26 1.456(5) .
C12 C13 1.460(5) .
C12 C12 1.466(8) 7_565
C13 C28 1.384(6) .
C13 C14 1.455(5) .
C14 C15 1.419(6) .
C14 C13 1.455(5) 7_565
C15 C16 1.446(4) .
C15 C16 1.446(4) 7_565
C16 C29 1.396(5) .
C16 C17 1.460(4) .
C17 C18 1.366(4) .
C17 C17 1.472(6) 7_565
C18 C19 1.434(3) .
C19 C30 1.398(4) .
C19 C20 1.429(4) .
C20 C21 1.401(4) .
C21 C22 1.429(4) .
C21 C32 1.445(4) .
C22 C23 1.453(4) .
C23 C24 1.431(5) .
C24 C25 1.400(4) .
C24 C32 1.458(4) .
C25 C26 1.432(5) .
C26 C27 1.407(4) .
C27 C31 1.448(5) .
C27 C28 1.455(6) .
C28 C29 1.472(4) .
C29 C30 1.423(5) .
C30 C31 1.475(4) .
C31 C32 1.371(5) .
C33 N1 1.488(3) .
C33 C33 1.553(4) 7_565
C33 H33A 0.9900 .
C33 H33B 0.9900 .
C34 N1 1.491(3) .
C34 C34 1.533(4) 7_565
C34 H34A 0.9900 .
C34 H34B 0.9900 .
C35 O2 1.265(3) .
C35 O1 1.268(3) .
C35 C36 1.500(3) .
C36 H36A 0.9800 .
C36 H36B 0.9800 .
C36 H36C 0.9800 .
C37 O4 1.264(3) .
C37 O3 1.266(3) .
C37 C38 1.507(3) .
C38 H38A 0.9800 .
C38 H38B 0.9800 .
C38 H38C 0.9800 .
C39 S1 1.546(3) .
C39 S2 1.553(3) .
N1 Rh1 2.4647(18) .
O1 Rh1 2.0465(17) .
O2 Rh1 2.0238(16) 5_765
O3 Rh1 2.0400(15) .
O4 Rh1 2.0353(15) 5_765
Rh1 O2 2.0238(16) 5_765
Rh1 O4 2.0354(15) 5_765
Rh1 Rh1 2.4116(4) 5_765

loop_
_geom_torsion_atom_site_label_1
_geom_torsion_atom_site_label_2
_geom_torsion_atom_site_label_3
_geom_torsion_atom_site_label_4
_geom_torsion
_geom_torsion_site_symmetry_1
_geom_torsion_site_symmetry_4
N1 C1 C2 C3 -111.2(2) . .
C18 C1 C2 C3 133.4(2) . .
C1 C1 C2 C3 12.1(2) 7_565 .
N1 C1 C2 C20 97.6(2) . .
C18 C1 C2 C20 -17.8(2) . .
C1 C1 C2 C20 -139.06(14) 7_565 .
C20 C2 C3 C4 -3.2(3) . .
C1 C2 C3 C4 -151.9(2) . .
C20 C2 C3 C3 135.83(17) . 7_565
C1 C2 C3 C3 -12.9(3) . 7_565
C2 C3 C4 C22 0.6(4) . .
C3 C3 C4 C22 -143.1(2) 7_565 .
C2 C3 C4 C5 143.9(3) . .
C3 C3 C4 C5 0.2(2) 7_565 .
C22 C4 C5 C6 -0.6(4) . .
C3 C4 C5 C6 -144.0(3) . .
C22 C4 C5 C4 143.1(2) . 7_565
C3 C4 C5 C4 -0.3(4) . 7_565
C4 C5 C6 C7 -138.0(3) 7_565 .
C4 C5 C6 C7 1.5(5) . .
C4 C5 C6 C7 -1.4(5) 7_565 7_565
C4 C5 C6 C7 138.0(3) . 7_565
C5 C6 C7 C23 -1.8(5) . .
C7 C6 C7 C23 -143.0(2) 7_565 .
C5 C6 C7 C8 141.1(3) . .
C7 C6 C7 C8 -0.1(4) 7_565 .
C23 C7 C8 C9 0.0(4) . .
C6 C7 C8 C9 -143.0(3) . .
C23 C7 C8 C8 143.1(2) . 7_565
C6 C7 C8 C8 0.1(2) . 7_565
C8 C8 C9 C25 -139.1(2) 7_565 .
C7 C8 C9 C25 -0.6(4) . .
C8 C8 C9 C10 -0.5(3) 7_565 .
C7 C8 C9 C10 138.0(3) . .
C8 C9 C10 C10 0.5(3) . 7_565
C25 C9 C10 C10 143.23(15) . 7_565
C8 C9 C10 C11 -142.6(2) . .
C25 C9 C10 C11 0.1(3) . .
C10 C10 C11 C12 0.3(3) 7_565 .
C9 C10 C11 C12 142.9(2) . .
C10 C10 C11 C26 -142.55(16) 7_565 .
C9 C10 C11 C26 0.0(3) . .
C10 C11 C12 C13 -138.6(3) . .
C26 C11 C12 C13 -0.9(4) . .
C10 C11 C12 C12 -0.3(3) . 7_565
C26 C11 C12 C12 137.4(2) . 7_565
C11 C12 C13 C28 -0.2(4) . .
C12 C12 C13 C28 -143.0(2) 7_565 .
C11 C12 C13 C14 143.3(3) . .
C12 C12 C13 C14 0.5(3) 7_565 .
C28 C13 C14 C15 0.4(5) . .
C12 C13 C14 C15 -142.2(3) . .
C28 C13 C14 C13 141.8(3) . 7_565
C12 C13 C14 C13 -0.9(4) . 7_565
C13 C14 C15 C16 -138.8(3) 7_565 .
C13 C14 C15 C16 -0.8(5) . .
C13 C14 C15 C16 0.8(5) 7_565 7_565
C13 C14 C15 C16 138.8(3) . 7_565
C14 C15 C16 C29 0.8(5) . .
C16 C15 C16 C29 -142.7(3) 7_565 .
C14 C15 C16 C17 144.0(3) . .
C16 C15 C16 C17 0.5(4) 7_565 .
C29 C16 C17 C18 0.2(4) . .
C15 C16 C17 C18 -143.6(3) . .
C29 C16 C17 C17 143.5(2) . 7_565
C15 C16 C17 C17 -0.3(3) . 7_565
C16 C17 C18 C19 2.7(3) . .
C17 C17 C18 C19 -135.80(17) 7_565 .
C16 C17 C18 C1 151.7(2) . .
C17 C17 C18 C1 13.2(3) 7_565 .
N1 C1 C18 C17 110.0(2) . .
C2 C1 C18 C17 -133.7(2) . .
C1 C1 C18 C17 -12.4(2) 7_565 .
N1 C1 C18 C19 -98.3(2) . .
C2 C1 C18 C19 18.0(2) . .
C1 C1 C18 C19 139.30(14) 7_565 .
C17 C18 C19 C30 -4.6(3) . .
C1 C18 C19 C30 -157.9(2) . .
C17 C18 C19 C20 140.9(2) . .
C1 C18 C19 C20 -12.4(2) . .
C30 C19 C20 C21 0.3(3) . .
C18 C19 C20 C21 -145.6(2) . .
C30 C19 C20 C2 146.3(2) . .
C18 C19 C20 C2 0.4(3) . .
C3 C2 C20 C21 4.8(3) . .
C1 C2 C20 C21 157.8(2) . .
C3 C2 C20 C19 -141.2(2) . .
C1 C2 C20 C19 11.8(2) . .
C19 C20 C21 C22 138.3(3) . .
C2 C20 C21 C22 -3.7(4) . .
C19 C20 C21 C32 0.6(3) . .
C2 C20 C21 C32 -141.3(3) . .
C5 C4 C22 C21 -138.5(3) . .
C3 C4 C22 C21 0.6(4) . .
C5 C4 C22 C23 0.0(4) . .
C3 C4 C22 C23 139.1(3) . .
C20 C21 C22 C4 1.0(4) . .
C32 C21 C22 C4 143.0(3) . .
C20 C21 C22 C23 -141.9(2) . .
C32 C21 C22 C23 0.1(3) . .
C6 C7 C23 C24 139.3(3) . .
C8 C7 C23 C24 0.5(4) . .
C6 C7 C23 C22 1.3(4) . .
C8 C7 C23 C22 -137.5(3) . .
C4 C22 C23 C7 -0.4(4) . .
C21 C22 C23 C7 142.4(3) . .
C4 C22 C23 C24 -142.9(3) . .
C21 C22 C23 C24 -0.2(3) . .
C7 C23 C24 C25 -0.5(4) . .
C22 C23 C24 C25 142.1(3) . .
C7 C23 C24 C32 -142.4(3) . .
C22 C23 C24 C32 0.2(3) . .
C23 C24 C25 C26 -137.3(3) . .
C32 C24 C25 C26 0.6(4) . .
C23 C24 C25 C9 -0.1(4) . .
C32 C24 C25 C9 137.8(3) . .
C8 C9 C25 C24 0.6(4) . .
C10 C9 C25 C24 -142.3(3) . .
C8 C9 C25 C26 142.7(3) . .
C10 C9 C25 C26 -0.2(3) . .
C24 C25 C26 C27 -0.5(4) . .
C9 C25 C26 C27 -142.2(3) . .
C24 C25 C26 C11 141.9(3) . .
C9 C25 C26 C11 0.2(3) . .
C12 C11 C26 C27 1.2(4) . .
C10 C11 C26 C27 142.9(3) . .
C12 C11 C26 C25 -141.9(3) . .
C10 C11 C26 C25 -0.1(3) . .
C25 C26 C27 C31 0.0(4) . .
C11 C26 C27 C31 -138.7(3) . .
C25 C26 C27 C28 138.3(3) . .
C11 C26 C27 C28 -0.4(4) . .
C14 C13 C28 C27 -137.0(3) . .
C12 C13 C28 C27 1.0(4) . .
C14 C13 C28 C29 0.1(5) . .
C12 C13 C28 C29 138.1(3) . .
C26 C27 C28 C13 -0.7(4) . .
C31 C27 C28 C13 141.3(3) . .
C26 C27 C28 C29 -142.4(3) . .
C31 C27 C28 C29 -0.3(3) . .
C15 C16 C29 C30 137.5(3) . .
C17 C16 C29 C30 -1.4(4) . .
C15 C16 C29 C28 -0.2(4) . .
C17 C16 C29 C28 -139.2(3) . .
C13 C28 C29 C16 -0.2(4) . .
C27 C28 C29 C16 142.3(3) . .
C13 C28 C29 C30 -142.4(3) . .
C27 C28 C29 C30 0.1(3) . .
C20 C19 C30 C29 -138.3(3) . .
C18 C19 C30 C29 3.4(4) . .
C20 C19 C30 C31 -0.8(4) . .
C18 C19 C30 C31 140.9(3) . .
C16 C29 C30 C19 -0.4(4) . .
C28 C29 C30 C19 141.5(3) . .
C16 C29 C30 C31 -141.6(3) . .
C28 C29 C30 C31 0.3(3) . .
C26 C27 C31 C32 0.4(4) . .
C28 C27 C31 C32 -141.8(3) . .
C26 C27 C31 C30 142.7(3) . .
C28 C27 C31 C30 0.5(3) . .
C19 C30 C31 C32 0.4(4) . .
C29 C30 C31 C32 141.8(3) . .
C19 C30 C31 C27 -141.9(3) . .
C29 C30 C31 C27 -0.5(3) . .
C27 C31 C32 C21 137.6(3) . .
C30 C31 C32 C21 0.5(4) . .
C27 C31 C32 C24 -0.3(4) . .
C30 C31 C32 C24 -137.4(3) . .
C20 C21 C32 C31 -1.0(4) . .
C22 C21 C32 C31 -142.8(3) . .
C20 C21 C32 C24 141.8(3) . .
C22 C21 C32 C24 0.0(3) . .
C25 C24 C32 C31 -0.2(4) . .
C23 C24 C32 C31 142.4(3) . .
C25 C24 C32 C21 -142.7(3) . .
C23 C24 C32 C21 -0.1(3) . .
C33 C33 N1 C34 -57.52(15) 7_565 .
C33 C33 N1 C1 59.67(15) 7_565 .
C33 C33 N1 Rh1 -165.34(4) 7_565 .
C34 C34 N1 C33 57.75(15) 7_565 .
C34 C34 N1 C1 -60.33(15) 7_565 .
C34 C34 N1 Rh1 170.22(3) 7_565 .
C2 C1 N1 C33 67.4(2) . .
C18 C1 N1 C33 176.39(17) . .
C1 C1 N1 C33 -58.57(15) 7_565 .
C2 C1 N1 C34 -175.10(17) . .
C18 C1 N1 C34 -66.1(2) . .
C1 C1 N1 C34 58.97(15) 7_565 .
C2 C1 N1 Rh1 -59.4(2) . .
C18 C1 N1 Rh1 49.6(2) . .
C1 C1 N1 Rh1 174.66(7) 7_565 .
O2 C35 O1 Rh1 1.4(3) . .
C36 C35 O1 Rh1 -178.25(14) . .
O1 C35 O2 Rh1 -1.9(3) . 5_765
C36 C35 O2 Rh1 177.83(14) . 5_765
O4 C37 O3 Rh1 3.4(3) . .
C38 C37 O3 Rh1 -177.03(15) . .
O3 C37 O4 Rh1 -0.4(3) . 5_765
C38 C37 O4 Rh1 -179.92(15) . 5_765
